data_1550904
loop_
_publ_author_name
'Fang, Yang'
'Sojdak, Christopher A.'
'Dey, Gangotri'
'Teat, Simon'
'Li, Mingxing'
'Cotlet, Mircea'
'Zhu, Kun'
'Liu, Wei'
'Wang, Lu'
'O'Carroll, Deirdre'
'Li, Jing'

_publ_section_title
;
 Highly Efficient and Very Robust Blue-Excitable Yellow Phosphors Built on
 Multiple-Stranded One-Dimensional Inorganic-Organic Hybrid Chains
;
_journal_name_full 'Chemical Science'
_journal_paper_doi 10.1039/C9SC00970A
_journal_year 2019
_chemical_formula_sum 'C16 H16 Cu I N6'
_chemical_formula_weight 482.79
_space_group_crystal_system tetragonal
_space_group_IT_number 112
_space_group_name_Hall 'P -4 2c'
_space_group_name_H-M_alt 'P -4 2 c'
_symmetry_space_group_name_Hall 'P -4 2c'
_symmetry_space_group_name_H-M 'P -4 2 c'
_atom_sites_solution_hydrogens geom
_atom_sites_solution_primary 'Dual space'
_atom_sites_solution_secondary difmap
_audit_creation_method SHELXL-2018/1
_audit_update_record
;
2019-01-05 deposited with the CCDC.    2019-04-17 downloaded from the CCDC.
;
_cell_angle_alpha 90
_cell_angle_beta 90
_cell_angle_gamma 90
_cell_formula_units_Z 4
_cell_length_a 13.8410(8)
_cell_length_b 13.8410(8)
_cell_length_c 8.7594(6)
_cell_measurement_reflns_used 9993
_cell_measurement_temperature 100(2)
_cell_measurement_theta_max 32.0817
_cell_measurement_theta_min 3.0006
_cell_volume 1678.07(18)
_computing_cell_refinement 'Bruker SAINT v8.38a'
_computing_data_collection 'Bruker APEX 3'
_computing_data_reduction 'Bruker SAINT v8.38a'
_computing_molecular_graphics 'Bruker SHELXTL'
_computing_publication_material 'Bruker SHELXTL & local programs'
_computing_structure_refinement 'SHELXL-2018/1 (Sheldrick, 2018)'
_computing_structure_solution 'SHELXT 2014/5 (Sheldrick, 2014)'
_diffrn_ambient_temperature 100(2)
_diffrn_detector_area_resol_mean 7.39
_diffrn_measured_fraction_theta_full 0.998
_diffrn_measured_fraction_theta_max 0.998
_diffrn_measurement_device_type 'Bruker D8 with PHOTONII detector'
_diffrn_measurement_method '\w/\q shutterless scans'
_diffrn_radiation_type synchrotron
_diffrn_radiation_wavelength 0.7749
_diffrn_reflns_av_R_equivalents 0.0595
_diffrn_reflns_av_unetI/netI 0.0329
_diffrn_reflns_Laue_measured_fraction_full 0.998
_diffrn_reflns_Laue_measured_fraction_max 0.998
_diffrn_reflns_limit_h_max 18
_diffrn_reflns_limit_h_min -18
_diffrn_reflns_limit_k_max 18
_diffrn_reflns_limit_k_min -18
_diffrn_reflns_limit_l_max 11
_diffrn_reflns_limit_l_min -12
_diffrn_reflns_number 23851
_diffrn_reflns_point_group_measured_fraction_full 0.999
_diffrn_reflns_point_group_measured_fraction_max 0.999
_diffrn_reflns_theta_full 27.706
_diffrn_reflns_theta_max 32.103
_diffrn_reflns_theta_min 1.604
_diffrn_source 'Advanced Light Source station 11.3.1'
_exptl_absorpt_coefficient_mu 3.951
_exptl_absorpt_correction_T_max 0.962
_exptl_absorpt_correction_T_min 0.729
_exptl_absorpt_correction_type multi-scan
_exptl_absorpt_process_details 'SADABS 2016/2 Bruker AXS Madison WI USA'
_exptl_crystal_colour colourless
_exptl_crystal_density_diffrn 1.911
_exptl_crystal_description needle
_exptl_crystal_F_000 944
_exptl_crystal_size_max 0.380
_exptl_crystal_size_mid 0.010
_exptl_crystal_size_min 0.010
_refine_diff_density_max 0.683
_refine_diff_density_min -1.714
_refine_diff_density_rms 0.168
_refine_ls_abs_structure_details
;
 Refined as an inversion twin.
;
_refine_ls_abs_structure_Flack 0.45(7)
_refine_ls_extinction_method none
_refine_ls_goodness_of_fit_ref 1.256
_refine_ls_hydrogen_treatment constr
_refine_ls_matrix_type full
_refine_ls_number_parameters 130
_refine_ls_number_reflns 2273
_refine_ls_number_restraints 26
_refine_ls_restrained_S_all 1.253
_refine_ls_R_factor_all 0.0484
_refine_ls_R_factor_gt 0.0458
_refine_ls_shift/su_max 0.000
_refine_ls_shift/su_mean 0.000
_refine_ls_structure_factor_coef Fsqd
_refine_ls_weighting_details 'w=1/[\s^2^(Fo^2^)+13.8473P] where P=(Fo^2^+2Fc^2^)/3'
_refine_ls_weighting_scheme calc
_refine_ls_wR_factor_gt 0.1091
_refine_ls_wR_factor_ref 0.1101
_reflns_Friedel_coverage 0.752
_reflns_Friedel_fraction_full 1.000
_reflns_Friedel_fraction_max 1.000
_reflns_number_gt 2134
_reflns_number_total 2273
_reflns_threshold_expression 'I > 2\s(I)'
_cod_data_source_file c9sc00970a2.cif
_cod_data_source_block cs1-14d_e
_cod_original_cell_volume 1678.1(2)
_cod_database_code 1550904
_shelx_shelxl_version_number 2018/1
_shelx_space_group_comment
;
The symmetry employed for this shelxl refinement is uniquely defined
by the following loop, which should always be used as a source of
symmetry information in preference to the above space-group names.
They are only intended as comments.
;
_shelx_estimated_absorpt_t_min 0.315
_shelx_estimated_absorpt_t_max 0.962

loop_
_space_group_symop_operation_xyz
'x, y, z'
'-x, -y, z'
'y, -x, -z'
'-y, x, -z'
'-x, y, -z+1/2'
'x, -y, -z+1/2'
'-y, -x, z+1/2'
'y, x, z+1/2'

loop_
_atom_site_label
_atom_site_type_symbol
_atom_site_fract_x
_atom_site_fract_y
_atom_site_fract_z
_atom_site_U_iso_or_equiv
_atom_site_adp_type
_atom_site_occupancy
_atom_site_site_symmetry_order
_atom_site_calc_flag
_atom_site_refinement_flags_posn
_atom_site_refinement_flags_adp
_atom_site_refinement_flags_occupancy
Cu1 Cu 0.500000 0.09760(9) 0.750000 0.0208(3) Uani 1 2 d S T P
I1 I 0.500000 0.000000 0.49188(7) 0.01954(18) Uani 1 2 d S T P
N1 N 0.6156(6) 0.1893(5) 0.7238(8) 0.0205(19) Uani 1 1 d . . .
N2 N 0.6091(7) 0.2710(6) 0.6502(10) 0.0274(18) Uani 1 1 d . . .
N3 N 0.6954(8) 0.3181(6) 0.6554(12) 0.037(2) Uani 1 1 d . . .
C1 C 0.7088(7) 0.1829(7) 0.7779(8) 0.021(2) Uani 1 1 d . . .
C2 C 0.7522(6) 0.1092(7) 0.8623(12) 0.025(2) Uani 1 1 d . . .
H2A H 0.717782 0.052373 0.889187 0.030 Uiso 1 1 calc R U .
C3 C 0.8474(8) 0.1223(10) 0.9051(16) 0.042(3) Uani 1 1 d . . .
H3A H 0.880240 0.075055 0.964248 0.050 Uiso 1 1 calc R U .
C4 C 0.8954(9) 0.2095(9) 0.8578(18) 0.048(3) Uani 1 1 d . . .
H4A H 0.961329 0.216872 0.885394 0.058 Uiso 1 1 calc R U .
C5 C 0.8540(8) 0.2816(8) 0.7773(17) 0.044(4) Uani 1 1 d . . .
H5A H 0.887168 0.339887 0.754294 0.053 Uiso 1 1 calc R U .
C6 C 0.7588(8) 0.2644(7) 0.730(2) 0.030(3) Uani 1 1 d . . .
C7 C 0.6850(17) 0.4137(16) 0.565(3) 0.026(4) Uani 0.5 1 d D . P
H7A H 0.745841 0.428699 0.510567 0.031 Uiso 0.5 1 calc R U P
H7B H 0.632395 0.408132 0.488845 0.031 Uiso 0.5 1 calc R U P
C8 C 0.6618(10) 0.4928(15) 0.6795(16) 0.018(3) Uani 0.5 1 d D . P
H8A H 0.648731 0.553792 0.624070 0.022 Uiso 0.5 1 calc R U P
H8B H 0.602744 0.475116 0.736644 0.022 Uiso 0.5 1 calc R U P
C9 C 0.7438(10) 0.5088(16) 0.7909(15) 0.024(4) Uani 0.5 1 d D . P
H9A H 0.770504 0.574951 0.799035 0.029 Uiso 0.5 1 calc R U P
H9B H 0.781192 0.464935 0.857947 0.029 Uiso 0.5 1 calc R U P
C10 C 0.7207(16) 0.5880(14) 0.905(2) 0.020(4) Uani 0.5 1 d D . P
H10A H 0.666563 0.565488 0.969939 0.024 Uiso 0.5 1 calc R U P
H10B H 0.777551 0.596220 0.972754 0.024 Uiso 0.5 1 calc R U P

loop_
_atom_site_aniso_label
_atom_site_aniso_U_11
_atom_site_aniso_U_22
_atom_site_aniso_U_33
_atom_site_aniso_U_23
_atom_site_aniso_U_13
_atom_site_aniso_U_12
Cu1 0.0226(6) 0.0158(6) 0.0241(6) 0.000 -0.0076(11) 0.000
I1 0.0207(3) 0.0182(3) 0.0197(3) 0.000 0.000 0.0016(5)
N1 0.036(4) 0.013(3) 0.012(5) 0.000(2) -0.002(3) -0.014(3)
N2 0.046(5) 0.011(3) 0.026(4) 0.001(3) 0.004(4) -0.006(3)
N3 0.049(6) 0.021(4) 0.043(5) -0.009(4) 0.021(5) -0.017(4)
C1 0.030(4) 0.022(4) 0.012(6) -0.001(3) 0.007(3) -0.006(3)
C2 0.013(4) 0.026(5) 0.036(5) -0.003(4) 0.004(4) -0.004(3)
C3 0.016(5) 0.058(8) 0.051(7) -0.013(6) 0.005(5) -0.006(5)
C4 0.027(6) 0.039(7) 0.079(10) -0.021(7) 0.016(6) -0.013(5)
C5 0.030(5) 0.037(6) 0.065(12) -0.024(6) 0.030(6) -0.022(4)
C6 0.047(5) 0.020(4) 0.024(10) -0.005(4) 0.012(5) -0.014(4)
C7 0.024(12) 0.022(8) 0.031(10) -0.010(6) -0.007(9) -0.002(9)
C8 0.020(6) 0.007(6) 0.027(6) 0.001(7) 0.005(5) -0.008(7)
C9 0.024(6) 0.030(9) 0.019(7) -0.003(8) -0.001(4) 0.017(9)
C10 0.021(11) 0.015(8) 0.024(9) 0.005(6) 0.009(8) 0.013(8)

loop_
_atom_type_symbol
_atom_type_description
_atom_type_scat_dispersion_real
_atom_type_scat_dispersion_imag
_atom_type_scat_source
C C 0.0040 0.0020 'XDISP Program in WinGX S.Brennan & P.L.Cowan Rev.Sci.Instrum.63,850 1992'
H H 0.0000 0.0000 'XDISP Program in WinGX S.Brennan & P.L.Cowan Rev.Sci.Instrum.63,850 1992'
N N 0.0076 0.0040 'XDISP Program in WinGX S.Brennan & P.L.Cowan Rev.Sci.Instrum.63,850 1992'
Cu Cu 0.2913 1.4803 'XDISP Program in WinGX S.Brennan & P.L.Cowan Rev.Sci.Instrum.63,850 1992'
I I -0.3071 2.1212 'XDISP Program in WinGX S.Brennan & P.L.Cowan Rev.Sci.Instrum.63,850 1992'

loop_
_geom_angle_atom_site_label_1
_geom_angle_atom_site_label_2
_geom_angle_atom_site_label_3
_geom_angle
_geom_angle_site_symmetry_1
_geom_angle_site_symmetry_3
N1 Cu1 N1 103.7(5) . 5_656
N1 Cu1 I1 102.8(2) . .
N1 Cu1 I1 114.4(2) 5_656 .
N1 Cu1 I1 114.4(2) . 5_656
N1 Cu1 I1 102.8(2) 5_656 5_656
I1 Cu1 I1 118.29(5) . 5_656
N1 Cu1 Cu1 128.1(2) . 2_655
N1 Cu1 Cu1 128.1(2) 5_656 2_655
I1 Cu1 Cu1 59.14(2) . 2_655
I1 Cu1 Cu1 59.14(2) 5_656 2_655
Cu1 I1 Cu1 61.71(5) . 2_655
N2 N1 C1 106.9(7) . .
N2 N1 Cu1 122.5(7) . .
C1 N1 Cu1 130.6(6) . .
N1 N2 N3 109.7(9) . .
C6 N3 N2 109.3(9) . .
C6 N3 C10 121.7(12) . 6_566
N2 N3 C10 129.1(13) . 6_566
C6 N3 C7 142.6(12) . .
N2 N3 C7 108.1(12) . .
C10 N3 C7 21.2(9) 6_566 .
N1 C1 C6 108.1(9) . .
N1 C1 C2 129.3(8) . .
C6 C1 C2 122.6(9) . .
C3 C2 C1 117.3(10) . .
C3 C2 H2A 121.3 . .
C1 C2 H2A 121.3 . .
C2 C3 C4 118.1(13) . .
C2 C3 H3A 120.9 . .
C4 C3 H3A 120.9 . .
C5 C4 C3 125.1(12) . .
C5 C4 H4A 117.4 . .
C3 C4 H4A 117.4 . .
C4 C5 C6 115.3(10) . .
C4 C5 H5A 122.3 . .
C6 C5 H5A 122.3 . .
N3 C6 C1 106.0(9) . .
N3 C6 C5 132.4(10) . .
C1 C6 C5 121.1(12) . .
C8 C7 N3 107.3(17) . .
C8 C7 H7A 110.2 . .
N3 C7 H7A 110.2 . .
C8 C7 H7B 110.2 . .
N3 C7 H7B 110.2 . .
H7A C7 H7B 108.5 . .
C9 C8 C7 111.9(13) . .
C9 C8 H8A 109.2 . .
C7 C8 H8A 109.2 . .
C9 C8 H8B 109.2 . .
C7 C8 H8B 109.2 . .
H8A C8 H8B 107.9 . .
C9 C9 C8 101.8(12) 6_566 6_566
C9 C9 C8 48.9(8) 6_566 .
C8 C9 C8 53.8(14) 6_566 .
C9 C9 C10 149(4) 6_566 .
C8 C9 C10 70.2(16) 6_566 .
C8 C9 C10 111.9(13) . .
C9 C9 C7 147(3) 6_566 6_566
C8 C9 C7 55.1(10) 6_566 6_566
C8 C9 C7 101.2(13) . 6_566
C10 C9 C7 15.6(10) . 6_566
C9 C9 H9A 111.4 6_566 .
C8 C9 H9A 111.4 6_566 .
C8 C9 H9A 117.4 . .
C10 C9 H9A 50.5 . .
C7 C9 H9A 65.0 6_566 .
C9 C9 H9B 111.4 6_566 .
C8 C9 H9B 111.4 6_566 .
C8 C9 H9B 133.2 . .
C10 C9 H9B 99.3 . .
C7 C9 H9B 100.4 6_566 .
H9A C9 H9B 109.3 . .
N3 C10 C9 117.2(16) 6_566 .
N3 C10 H10A 108.0 6_566 .
C9 C10 H10A 108.0 . .
N3 C10 H10B 108.0 6_566 .
C9 C10 H10B 108.0 . .
H10A C10 H10B 107.2 . .
N3 C10 H7A 132(3) 6_566 6_566
C9 C10 H7A 107(2) . 6_566
H10A C10 H7A 74.2 . 6_566
H10B C10 H7A 35.5 . 6_566

loop_
_geom_bond_atom_site_label_1
_geom_bond_atom_site_label_2
_geom_bond_distance
_geom_bond_site_symmetry_2
Cu1 N1 2.055(7) .
Cu1 N1 2.055(7) 5_656
Cu1 I1 2.6338(8) .
Cu1 I1 2.6338(8) 5_656
Cu1 Cu1 2.702(3) 2_655
N1 N2 1.305(10) .
N1 C1 1.377(12) .
N2 N3 1.361(13) .
N3 C6 1.323(17) .
N3 C10 1.45(2) 6_566
N3 C7 1.55(3) .
C1 C6 1.389(13) .
C1 C2 1.396(13) .
C2 C3 1.381(14) .
C2 H2A 0.9500 .
C3 C4 1.438(18) .
C3 H3A 0.9500 .
C4 C5 1.35(2) .
C4 H4A 0.9500 .
C5 C6 1.402(16) .
C5 H5A 0.9500 .
C7 C8 1.519(15) .
C7 H7A 0.9900 .
C7 H7B 0.9900 .
C8 C9 1.513(14) .
C8 H8A 0.9900 .
C8 H8B 0.9900 .
C9 C9 0.76(2) 6_566
C9 C10 1.520(15) .
C9 H9A 0.9900 .
C9 H9B 0.9900 .
C10 H10A 0.9900 .
C10 H10B 0.9900 .

loop_
_geom_torsion_atom_site_label_1
_geom_torsion_atom_site_label_2
_geom_torsion_atom_site_label_3
_geom_torsion_atom_site_label_4
_geom_torsion
_geom_torsion_site_symmetry_1
_geom_torsion_site_symmetry_4
C1 N1 N2 N3 -0.2(10) . .
Cu1 N1 N2 N3 177.9(6) . .
N1 N2 N3 C6 1.7(13) . .
N1 N2 N3 C10 -177.6(13) . 6_566
N1 N2 N3 C7 179.2(10) . .
N2 N1 C1 C6 -1.3(11) . .
Cu1 N1 C1 C6 -179.2(8) . .
N2 N1 C1 C2 -179.4(9) . .
Cu1 N1 C1 C2 2.7(13) . .
N1 C1 C2 C3 -178.6(9) . .
C6 C1 C2 C3 3.5(16) . .
C1 C2 C3 C4 -1.1(16) . .
C2 C3 C4 C5 2(2) . .
C3 C4 C5 C6 -4(2) . .
N2 N3 C6 C1 -2.4(14) . .
C10 N3 C6 C1 176.9(12) 6_566 .
C7 N3 C6 C1 -178.5(16) . .
N2 N3 C6 C5 -174.3(16) . .
C10 N3 C6 C5 5(3) 6_566 .
C7 N3 C6 C5 10(3) . .
N1 C1 C6 N3 2.3(14) . .
C2 C1 C6 N3 -179.4(10) . .
N1 C1 C6 C5 175.3(12) . .
C2 C1 C6 C5 -6.4(19) . .
C4 C5 C6 N3 177.4(16) . .
C4 C5 C6 C1 6(2) . .
C6 N3 C7 C8 -88(2) . .
N2 N3 C7 C8 95.7(14) . .
C10 N3 C7 C8 -77(3) 6_566 .
N3 C7 C8 C9 64(2) . .
C7 C8 C9 C9 29(4) . 6_566
C7 C8 C9 C8 -138(3) . 6_566
C7 C8 C9 C10 180(2) . .
C7 C8 C9 C7 -168.2(13) . 6_566
C9 C9 C10 N3 -11(5) 6_566 6_566
C8 C9 C10 N3 -91(2) 6_566 6_566
C8 C9 C10 N3 -56(2) . 6_566
C7 C9 C10 N3 -105(6) 6_566 6_566
